data_1537569
loop_
_publ_author_name
'Laitinen, R.'
'Rautenberg, N.'
'Steidel, J.'
'Steudel, R.'

_publ_section_title
;
 Crystal structure and vibrational analysis of cyclo-triselenium
 pentasulfide prepared by the reaction of titanocene pentasulfide with
 dichlorodiselane
;
_journal_name_full 'Zeitschrift fuer Anorganische und Allgemeine Chemie'
_journal_page_first 116
_journal_page_last 128
_journal_volume 486
_journal_year 1982
_chemical_formula_sum 'S5.43 Se2.57'
_chemical_name_systematic 'Se2.57 S5.43'
_space_group_IT_number 13
_symmetry_space_group_name_Hall '-P 2yc'
_symmetry_space_group_name_H-M 'P 1 2/c 1'
_cell_angle_alpha 90
_cell_angle_beta 124.17
_cell_angle_gamma 90
_cell_formula_units_Z 4
_cell_length_a 8.55
_cell_length_b 13.34
_cell_length_c 9.336
_cell_volume 881.019
_citation_journal_id_ASTM ZAACAB
_cod_data_source_file Laitinen_ZAACAB_1982_300.cif
_cod_data_source_block S5.43Se2.57
_cod_original_cell_volume 881.0187
_cod_database_code 1537569

loop_
_symmetry_equiv_pos_as_xyz
x,y,z
-x,y,-z+1/2
-x,-y,-z
x,-y,z-1/2

loop_
_atom_site_label
_atom_site_type_symbol
_atom_site_fract_x
_atom_site_fract_y
_atom_site_fract_z
_atom_site_occupancy
_atom_site_U_iso_or_equiv
S3 S 0.8105 0.5849 0.4751 0.897 0.0
Se1 Se 0.6613 0.3377 0.3261 0.707 0.0
S4 S 0.5834 0.6769 0.3839 0.924 0.0
S2 S 0.7494 0.448 0.5304 0.588 0.0
Se2 Se 0.7543 0.4441 0.5577 0.412 0.0
S7 S 0.251 1.0359 0.2263 0.672 0.0
Se6 Se 0.3315 0.8957 0.373 0.267 0.0
Se4 Se 0.5524 0.6692 0.3913 0.076 0.0
S5 S 0.0917 0.7961 0.208 0.7 0.0
Se5 Se 0.0707 0.7953 0.1779 0.3 0.0
S6 S 0.3079 0.8972 0.3382 0.733 0.0
Se3 Se 0.8295 0.5861 0.4593 0.103 0.0
Se8 Se 0.1545 1.1313 0.3499 0.373 0.0
S1 S 0.6469 0.3494 0.3287 0.293 0.0
Se7 Se 0.2423 1.0379 0.1949 0.328 0.0
S8 S 0.1461 1.1404 0.3112 0.627 0.0
